data_4100430
_journal_name_full 'Journal of the American Chemical Society'
_journal_year 2005
_chemical_formula_moiety '(C41 H57 N11 O6) 2+, (C2 O4) 2-, (H2 O)15'
_chemical_formula_sum 'C43 H87 N11 O25'
_chemical_formula_weight 1158.24
_space_group_IT_number 2
_symmetry_cell_setting triclinic
_symmetry_space_group_name_Hall '-P 1'
_symmetry_space_group_name_H-M 'P -1'
_cell_angle_alpha 79.429(6)
_cell_angle_beta 85.435(6)
_cell_angle_gamma 68.223(5)
_cell_formula_units_Z 2
_cell_length_a 13.235(4)
_cell_length_b 13.829(4)
_cell_length_c 17.234(5)
_cell_measurement_temperature 100(2)
_cell_volume 2879.2(15)
_diffrn_ambient_temperature 100(2)
_exptl_crystal_density_diffrn 1.336
_cod_depositor_comments
;
The following automatic conversions were performed:
'_symmetry_cell_setting' value 'Triclinic' changed to 'triclinic'
according to '/home/saulius/struct/CIF-dictionaries/cif_core.dic'
dictionary named 'cif_core.dic' version 2.4.1 from 2010-06-29.

Automatic conversion script
Id: cif_fix_enum 1527 2010-12-29 10:47:43Z saulius 
;
_cod_database_code 4100430

loop_
_symmetry_equiv_pos_as_xyz
'x, y, z'
'-x, -y, -z'

loop_
_atom_site_label
_atom_site_type_symbol
_atom_site_fract_x
_atom_site_fract_y
_atom_site_fract_z
_atom_site_U_iso_or_equiv
_atom_site_adp_type
_atom_site_occupancy
_atom_site_symmetry_multiplicity
_atom_site_calc_flag
_atom_site_refinement_flags
_atom_site_disorder_assembly
_atom_site_disorder_group
O1 O 0.12405(13) 0.63891(12) 0.84599(13) 0.0483(5) Uani 1 1 d . . .
O2 O -0.03676(11) 0.20556(12) 0.97633(9) 0.0294(3) Uani 1 1 d . . .
O3 O -0.08943(11) 0.18933(11) 0.58337(9) 0.0272(3) Uani 1 1 d . . .
O4 O 0.19144(10) 0.51781(10) 0.40507(7) 0.0210(3) Uani 1 1 d . . .
O5 O 0.50769(12) 0.31212(11) 0.46115(8) 0.0266(3) Uani 1 1 d . . .
O6 O 0.28321(11) -0.08110(11) 0.57660(8) 0.0237(3) Uani 1 1 d . . .
N1 N 0.50152(12) 0.43308(12) 0.70028(9) 0.0174(3) Uani 1 1 d . . .
C2 C 0.44545(14) 0.42369(14) 0.78036(10) 0.0176(4) Uani 1 1 d . . .
H2A H 0.3963 0.3849 0.7785 0.021 Uiso 1 1 calc R . .
H2B H 0.5013 0.3812 0.8205 0.021 Uiso 1 1 calc R . .
C3 C 0.37995(16) 0.52886(15) 0.80641(12) 0.0230(4) Uani 1 1 d . . .
H3A H 0.3197 0.5696 0.7692 0.028 Uiso 1 1 calc R . .
H3B H 0.4272 0.5703 0.8053 0.028 Uiso 1 1 calc R . .
C4 C 0.33353(16) 0.51203(16) 0.88974(12) 0.0236(4) Uani 1 1 d . . .
H4A H 0.3919 0.4591 0.9242 0.028 Uiso 1 1 calc R . .
H4B H 0.3095 0.5792 0.9107 0.028 Uiso 1 1 calc R . .
N5 N 0.24243(13) 0.47661(13) 0.89323(10) 0.0219(3) Uani 1 1 d . . .
H5 H 0.2530 0.4093 0.9084 0.026 Uiso 1 1 calc R . .
C6 C 0.14308(16) 0.54541(16) 0.87361(13) 0.0262(4) Uani 1 1 d . . .
C7 C 0.05223(16) 0.50364(15) 0.89135(11) 0.0230(4) Uani 1 1 d . . .
N8 N 0.08035(13) 0.40000(13) 0.91712(9) 0.0210(3) Uani 1 1 d . . .
C9 C -0.05493(16) 0.57443(16) 0.88614(11) 0.0245(4) Uani 1 1 d . . .
H9 H -0.0715 0.6473 0.8661 0.029 Uiso 1 1 calc R . .
C10 C -0.13656(16) 0.53565(17) 0.91091(11) 0.0249(4) Uani 1 1 d . . .
H10 H -0.2106 0.5820 0.9096 0.030 Uiso 1 1 calc R . .
C11 C -0.10937(16) 0.42892(17) 0.93760(11) 0.0245(4) Uani 1 1 d . . .
H11 H -0.1641 0.4004 0.9547 0.029 Uiso 1 1 calc R . .
C12 C 0.00000(15) 0.36392(16) 0.93894(10) 0.0213(4) Uani 1 1 d . . .
C13 C 0.03167(16) 0.24827(16) 0.97197(11) 0.0223(4) Uani 1 1 d . . .
N14 N 0.13259(13) 0.19790(13) 0.99755(9) 0.0213(3) Uani 1 1 d . . .
H14 H 0.1795 0.2301 0.9871 0.026 Uiso 1 1 calc R . .
C15 C 0.16891(16) 0.09072(15) 1.04245(11) 0.0229(4) Uani 1 1 d . . .
H15A H 0.1217 0.0896 1.0899 0.028 Uiso 1 1 calc R . .
H15B H 0.2440 0.0718 1.0606 0.028 Uiso 1 1 calc R . .
C16 C 0.16723(16) 0.00690(15) 0.99596(11) 0.0221(4) Uani 1 1 d . . .
H16A H 0.1850 -0.0619 1.0316 0.027 Uiso 1 1 calc R . .
H16B H 0.0932 0.0268 0.9754 0.027 Uiso 1 1 calc R . .
C17 C 0.24828(15) -0.00413(14) 0.92773(11) 0.0187(4) Uani 1 1 d . . .
H17A H 0.3228 -0.0385 0.9492 0.022 Uiso 1 1 calc R . .
H17B H 0.2410 0.0673 0.8996 0.022 Uiso 1 1 calc R . .
N18 N 0.23461(12) -0.06766(11) 0.86861(9) 0.0164(3) Uani 1 1 d . . .
C19 C 0.13355(14) -0.00474(14) 0.81935(10) 0.0180(4) Uani 1 1 d . . .
H19A H 0.1140 -0.0543 0.7944 0.022 Uiso 1 1 calc R . .
H19B H 0.0728 0.0270 0.8552 0.022 Uiso 1 1 calc R . .
C20 C 0.14331(15) 0.08258(14) 0.75519(11) 0.0201(4) Uani 1 1 d . . .
H20A H 0.1956 0.0519 0.7139 0.024 Uiso 1 1 calc R . .
H20B H 0.1702 0.1292 0.7778 0.024 Uiso 1 1 calc R . .
C21 C 0.03140(16) 0.14580(16) 0.71948(12) 0.0262(4) Uani 1 1 d . . .
H21A H -0.0024 0.0968 0.7086 0.031 Uiso 1 1 calc R . .
H21B H -0.0159 0.1888 0.7577 0.031 Uiso 1 1 calc R . .
N22 N 0.03981(13) 0.21436(13) 0.64699(10) 0.0235(3) Uani 1 1 d . . .
H22 H 0.0854 0.2478 0.6443 0.028 Uiso 1 1 calc R . .
C23 C -0.01978(15) 0.22819(14) 0.58420(11) 0.0206(4) Uani 1 1 d . . .
C24 C 0.00563(14) 0.29396(14) 0.51103(11) 0.0184(4) Uani 1 1 d . . .
N25 N 0.06859(12) 0.34783(12) 0.51850(9) 0.0174(3) Uani 1 1 d . . .
C26 C -0.03591(15) 0.29380(15) 0.43946(11) 0.0214(4) Uani 1 1 d . . .
H26 H -0.0803 0.2541 0.4367 0.026 Uiso 1 1 calc R . .
C27 C -0.01073(16) 0.35306(15) 0.37241(11) 0.0231(4) Uani 1 1 d . . .
H27 H -0.0369 0.3542 0.3224 0.028 Uiso 1 1 calc R . .
C28 C 0.05318(15) 0.41074(15) 0.37925(11) 0.0202(4) Uani 1 1 d . . .
H28 H 0.0705 0.4531 0.3343 0.024 Uiso 1 1 calc R . .
C29 C 0.09143(14) 0.40526(14) 0.45342(10) 0.0169(3) Uani 1 1 d . . .
C30 C 0.16524(14) 0.46348(14) 0.46240(10) 0.0168(3) Uani 1 1 d . . .
N31 N 0.20195(12) 0.45025(12) 0.53467(9) 0.0183(3) Uani 1 1 d . . .
H31 H 0.1787 0.4138 0.5745 0.022 Uiso 1 1 calc R . .
C32 C 0.28068(15) 0.49604(15) 0.54789(10) 0.0193(4) Uani 1 1 d . . .
H32A H 0.2434 0.5731 0.5460 0.023 Uiso 1 1 calc R . .
H32B H 0.3367 0.4846 0.5054 0.023 Uiso 1 1 calc R . .
C33 C 0.33489(15) 0.44693(16) 0.62702(11) 0.0215(4) Uani 1 1 d . . .
H33A H 0.3707 0.3695 0.6299 0.026 Uiso 1 1 calc R . .
H33B H 0.2798 0.4608 0.6700 0.026 Uiso 1 1 calc R . .
C34 C 0.41902(15) 0.49498(15) 0.63619(11) 0.0202(4) Uani 1 1 d . . .
H34A H 0.4583 0.5009 0.5853 0.024 Uiso 1 1 calc R . .
H34B H 0.3805 0.5673 0.6479 0.024 Uiso 1 1 calc R . .
C35 C 0.56710(15) 0.32135(14) 0.68649(11) 0.0189(4) Uani 1 1 d . . .
H35A H 0.5169 0.2828 0.6881 0.023 Uiso 1 1 calc R . .
H35B H 0.6188 0.2853 0.7304 0.023 Uiso 1 1 calc R . .
C36 C 0.63087(16) 0.31405(16) 0.60861(11) 0.0239(4) Uani 1 1 d . . .
H36A H 0.5875 0.3701 0.5668 0.029 Uiso 1 1 calc R . .
H36B H 0.6993 0.3254 0.6142 0.029 Uiso 1 1 calc R . .
C37 C 0.65714(16) 0.20649(17) 0.58470(12) 0.0248(4) Uani 1 1 d . . .
H37A H 0.7031 0.2022 0.5363 0.030 Uiso 1 1 calc R . .
H37B H 0.6998 0.1509 0.6271 0.030 Uiso 1 1 calc R . .
N38 N 0.56060(13) 0.18564(13) 0.57007(9) 0.0216(3) Uani 1 1 d . . .
H38 H 0.5428 0.1383 0.6038 0.026 Uiso 1 1 calc R . .
C39 C 0.49820(15) 0.23625(15) 0.50685(11) 0.0206(4) Uani 1 1 d . . .
C40 C 0.41445(14) 0.19153(14) 0.49285(11) 0.0187(4) Uani 1 1 d . . .
N41 N 0.41128(12) 0.10735(12) 0.54415(9) 0.0182(3) Uani 1 1 d . . .
C42 C 0.34987(15) 0.23388(14) 0.42619(11) 0.0200(4) Uani 1 1 d . . .
H42 H 0.3531 0.2946 0.3916 0.024 Uiso 1 1 calc R . .
C43 C 0.28058(15) 0.18503(15) 0.41156(11) 0.0218(4) Uani 1 1 d . . .
H43 H 0.2364 0.2112 0.3660 0.026 Uiso 1 1 calc R . .
C44 C 0.27627(15) 0.09762(15) 0.46396(11) 0.0208(4) Uani 1 1 d . . .
H44 H 0.2293 0.0629 0.4552 0.025 Uiso 1 1 calc R . .
C45 C 0.34277(14) 0.06235(14) 0.52957(11) 0.0187(4) Uani 1 1 d . . .
C46 C 0.34339(14) -0.03424(14) 0.58622(11) 0.0188(4) Uani 1 1 d . . .
N47 N 0.41463(12) -0.06694(12) 0.64545(9) 0.0198(3) Uani 1 1 d . . .
H47 H 0.4508 -0.0273 0.6528 0.024 Uiso 1 1 calc R . .
C48 C 0.43276(15) -0.16720(15) 0.69770(11) 0.0222(4) Uani 1 1 d . . .
H48A H 0.5015 -0.1879 0.7263 0.027 Uiso 1 1 calc R . .
H48B H 0.4412 -0.2221 0.6654 0.027 Uiso 1 1 calc R . .
C49 C 0.34045(16) -0.16351(15) 0.75777(11) 0.0218(4) Uani 1 1 d . . .
H49A H 0.2701 -0.1344 0.7300 0.026 Uiso 1 1 calc R . .
H49B H 0.3507 -0.2360 0.7849 0.026 Uiso 1 1 calc R . .
C50 C 0.33774(14) -0.09584(14) 0.81823(10) 0.0186(4) Uani 1 1 d . . .
H50A H 0.3458 -0.0297 0.7904 0.022 Uiso 1 1 calc R . .
H50B H 0.4009 -0.1337 0.8534 0.022 Uiso 1 1 calc R . .
C51 C 0.57819(15) 0.49027(15) 0.70152(11) 0.0223(4) Uani 1 1 d . . .
H51A H 0.6197 0.4893 0.6518 0.033 Uiso 1 1 calc R . .
H51B H 0.6284 0.4553 0.7456 0.033 Uiso 1 1 calc R . .
H51C H 0.5365 0.5635 0.7080 0.033 Uiso 1 1 calc R . .
C52 C 0.22145(16) -0.16718(14) 0.91110(11) 0.0208(4) Uani 1 1 d . . .
H52A H 0.2838 -0.2076 0.9455 0.031 Uiso 1 1 calc R . .
H52B H 0.2175 -0.2096 0.8725 0.031 Uiso 1 1 calc R . .
H52C H 0.1544 -0.1493 0.9430 0.031 Uiso 1 1 calc R . .
O1A O 0.31857(11) 0.25617(11) 0.97175(9) 0.0278(3) Uani 1 1 d . . .
O2A O 0.41423(13) 0.14617(12) 1.07448(10) 0.0339(3) Uani 1 1 d . . .
O3A O 0.55688(12) 0.17223(12) 0.91866(10) 0.0340(4) Uani 1 1 d . . .
O4A O 0.53729(12) 0.28268(12) 1.00329(10) 0.0334(4) Uani 1 1 d . . .
C1A C 0.40567(16) 0.20541(15) 1.00897(12) 0.0251(4) Uani 1 1 d . . .
C2A C 0.50853(16) 0.22017(15) 0.97353(13) 0.0264(4) Uani 1 1 d . . .
O1S O 0.13081(12) 0.35621(12) 0.70354(8) 0.0288(3) Uani 1 1 d . . .
H1S1 H 0.0631 0.3849 0.7282 0.035 Uiso 1 1 d R . .
H1S2 H 0.1831 0.3238 0.7407 0.035 Uiso 1 1 d R . .
O2S O 0.56972(11) 0.01117(12) 0.69923(8) 0.0282(3) Uani 1 1 d . . .
H2S1 H 0.5489 0.0385 0.7419 0.034 Uiso 1 1 d R . .
H2S2 H 0.6132 -0.0439 0.7268 0.034 Uiso 1 1 d R . .
O3S O 0.11790(14) 0.57880(12) 0.25161(8) 0.0334(4) Uani 1 1 d . . .
H3S1 H 0.1345 0.6247 0.2222 0.040 Uiso 1 1 d R . .
H3S2 H 0.1352 0.5671 0.2967 0.040 Uiso 1 1 d R . .
O4S O 0.29310(13) 0.23750(12) 0.81261(9) 0.0350(4) Uani 1 1 d . . .
H4S1 H 0.2966 0.2538 0.8597 0.042 Uiso 1 1 d R . .
H4S2 H 0.3471 0.1716 0.8161 0.042 Uiso 1 1 d R . .
O5S O 0.48253(11) 0.05524(11) 0.84675(8) 0.0257(3) Uani 1 1 d . . .
H5S1 H 0.5021 0.0985 0.8729 0.031 Uiso 1 1 d R . .
H5S2 H 0.5048 -0.0048 0.8749 0.031 Uiso 1 1 d R . .
O6S O 0.26354(15) 0.19982(18) 1.19491(16) 0.0656(7) Uani 1 1 d . . .
H6S1 H 0.2934 0.1958 1.1558 0.079 Uiso 1 1 d R . .
H6S2 H 0.2880 0.1498 1.2334 0.079 Uiso 1 1 d R . .
O7S O -0.17559(12) 0.26813(11) 0.85157(8) 0.0274(3) Uani 1 1 d . . .
H7S1 H -0.1348 0.2493 0.8899 0.033 Uiso 1 1 d R . .
H7S2 H -0.1819 0.2154 0.8350 0.033 Uiso 1 1 d R . .
O8S O 0.73946(13) 0.12994(12) 0.81535(9) 0.0326(3) Uani 1 1 d . . .
H8S1 H 0.6837 0.1450 0.8465 0.039 Uiso 1 1 d R . .
H8S2 H 0.7641 0.1763 0.8323 0.039 Uiso 1 1 d R . .
O9S O 0.29294(15) 0.36576(12) 0.24379(10) 0.0389(4) Uani 1 1 d . . .
H9S1 H 0.2425 0.4245 0.2433 0.047 Uiso 1 1 d R . .
H9S2 H 0.2746 0.3219 0.2270 0.047 Uiso 1 1 d R . .
O10S O 0.64404(13) 0.40046(13) 0.91707(11) 0.0422(4) Uani 1 1 d . . .
H10S H 0.6152 0.3618 0.9511 0.051 Uiso 1 1 d R . .
H10T H 0.6973 0.3693 0.8880 0.051 Uiso 1 1 d R . .
O11S O 0.55963(15) 0.61338(14) 0.87163(12) 0.0495(5) Uani 1 1 d . . .
H11S H 0.5389 0.6420 0.9092 0.059 Uiso 1 1 d R . .
H11T H 0.5934 0.5470 0.8875 0.059 Uiso 1 1 d R . .
O12S O 0.2424(2) -0.2719(2) 0.63738(17) 0.0813(8) Uani 1 1 d . . .
H12S H 0.2958 -0.2988 0.5973 0.098 Uiso 1 1 d R . .
H12T H 0.2543 -0.2155 0.6195 0.098 Uiso 1 1 d R . .

loop_
_atom_site_aniso_label
_atom_site_aniso_U_11
_atom_site_aniso_U_22
_atom_site_aniso_U_33
_atom_site_aniso_U_23
_atom_site_aniso_U_13
_atom_site_aniso_U_12
O1 0.0269(8) 0.0197(8) 0.0928(15) -0.0018(8) -0.0107(9) -0.0037(6)
O2 0.0236(7) 0.0370(8) 0.0278(7) 0.0025(6) -0.0010(6) -0.0148(6)
O3 0.0263(7) 0.0285(7) 0.0309(8) -0.0038(6) -0.0030(6) -0.0146(6)
O4 0.0209(6) 0.0247(7) 0.0167(6) -0.0001(5) -0.0024(5) -0.0088(5)
O5 0.0301(7) 0.0284(7) 0.0242(7) -0.0010(6) 0.0005(6) -0.0156(6)
O6 0.0247(7) 0.0247(7) 0.0245(7) -0.0036(5) -0.0023(5) -0.0119(6)
N1 0.0161(7) 0.0199(8) 0.0175(7) 0.0000(6) -0.0032(6) -0.0089(6)
C2 0.0186(8) 0.0189(9) 0.0150(8) -0.0006(7) -0.0023(7) -0.0073(7)
C3 0.0212(9) 0.0193(9) 0.0285(10) -0.0049(8) -0.0024(7) -0.0065(7)
C4 0.0218(9) 0.0242(10) 0.0259(10) -0.0099(8) -0.0017(7) -0.0066(8)
N5 0.0190(8) 0.0194(8) 0.0254(8) -0.0060(6) -0.0009(6) -0.0038(6)
C6 0.0226(10) 0.0208(10) 0.0336(11) -0.0069(8) -0.0026(8) -0.0047(8)
C7 0.0214(9) 0.0243(10) 0.0223(9) -0.0071(8) -0.0037(7) -0.0049(8)
N8 0.0197(8) 0.0234(8) 0.0190(8) -0.0052(6) -0.0036(6) -0.0053(6)
C9 0.0229(10) 0.0255(10) 0.0215(9) -0.0059(8) -0.0054(7) -0.0027(8)
C10 0.0181(9) 0.0344(11) 0.0178(9) -0.0086(8) -0.0042(7) -0.0016(8)
C11 0.0201(9) 0.0353(11) 0.0177(9) -0.0080(8) -0.0005(7) -0.0079(8)
C12 0.0195(9) 0.0290(10) 0.0143(8) -0.0060(7) -0.0024(7) -0.0062(8)
C13 0.0238(9) 0.0300(10) 0.0136(8) -0.0052(7) 0.0017(7) -0.0101(8)
N14 0.0215(8) 0.0236(8) 0.0198(8) -0.0047(6) -0.0012(6) -0.0084(6)
C15 0.0254(10) 0.0268(10) 0.0158(9) -0.0029(7) -0.0013(7) -0.0086(8)
C16 0.0265(10) 0.0246(9) 0.0174(9) -0.0019(7) 0.0008(7) -0.0126(8)
C17 0.0209(9) 0.0189(9) 0.0178(9) -0.0024(7) -0.0017(7) -0.0089(7)
N18 0.0178(7) 0.0157(7) 0.0152(7) -0.0004(6) -0.0019(6) -0.0061(6)
C19 0.0169(8) 0.0189(9) 0.0176(9) -0.0005(7) -0.0048(7) -0.0060(7)
C20 0.0209(9) 0.0190(9) 0.0190(9) 0.0007(7) -0.0029(7) -0.0071(7)
C21 0.0223(10) 0.0268(10) 0.0247(10) 0.0075(8) -0.0041(8) -0.0079(8)
N22 0.0233(8) 0.0227(8) 0.0243(8) 0.0057(7) -0.0085(6) -0.0110(7)
C23 0.0196(9) 0.0160(8) 0.0245(10) -0.0032(7) -0.0034(7) -0.0039(7)
C24 0.0152(8) 0.0164(8) 0.0210(9) -0.0042(7) -0.0032(7) -0.0018(7)
N25 0.0153(7) 0.0154(7) 0.0194(7) -0.0040(6) -0.0024(6) -0.0025(6)
C26 0.0202(9) 0.0189(9) 0.0247(10) -0.0042(7) -0.0052(7) -0.0056(7)
C27 0.0228(9) 0.0255(10) 0.0197(9) -0.0049(7) -0.0068(7) -0.0055(8)
C28 0.0202(9) 0.0205(9) 0.0174(9) -0.0022(7) -0.0025(7) -0.0045(7)
C29 0.0145(8) 0.0156(8) 0.0172(8) -0.0031(7) -0.0018(6) -0.0011(7)
C30 0.0143(8) 0.0152(8) 0.0174(8) -0.0029(7) -0.0024(6) -0.0010(7)
N31 0.0187(7) 0.0214(8) 0.0154(7) 0.0002(6) -0.0029(6) -0.0089(6)
C32 0.0183(8) 0.0236(9) 0.0169(9) 0.0006(7) -0.0030(7) -0.0100(7)
C33 0.0209(9) 0.0274(10) 0.0184(9) 0.0013(7) -0.0037(7) -0.0130(8)
C34 0.0189(9) 0.0233(9) 0.0184(9) 0.0040(7) -0.0062(7) -0.0099(7)
C35 0.0182(9) 0.0200(9) 0.0184(9) -0.0020(7) -0.0020(7) -0.0071(7)
C36 0.0224(9) 0.0323(11) 0.0217(9) -0.0067(8) 0.0032(7) -0.0150(8)
C37 0.0209(9) 0.0339(11) 0.0240(10) -0.0107(8) 0.0038(7) -0.0132(8)
N38 0.0214(8) 0.0270(8) 0.0196(8) -0.0053(6) 0.0017(6) -0.0121(7)
C39 0.0206(9) 0.0224(9) 0.0186(9) -0.0065(7) 0.0035(7) -0.0069(7)
C40 0.0171(8) 0.0192(9) 0.0183(9) -0.0070(7) 0.0040(7) -0.0038(7)
N41 0.0169(7) 0.0201(8) 0.0171(7) -0.0060(6) 0.0024(6) -0.0052(6)
C42 0.0192(9) 0.0181(9) 0.0189(9) -0.0039(7) 0.0023(7) -0.0025(7)
C43 0.0176(9) 0.0229(9) 0.0214(9) -0.0051(7) -0.0031(7) -0.0019(7)
C44 0.0161(8) 0.0215(9) 0.0237(9) -0.0061(7) -0.0015(7) -0.0044(7)
C45 0.0160(8) 0.0199(9) 0.0188(9) -0.0067(7) 0.0026(7) -0.0040(7)
C46 0.0164(8) 0.0195(9) 0.0192(9) -0.0061(7) 0.0024(7) -0.0042(7)
N47 0.0181(7) 0.0217(8) 0.0188(8) -0.0037(6) -0.0007(6) -0.0062(6)
C48 0.0205(9) 0.0196(9) 0.0209(9) -0.0024(7) -0.0009(7) -0.0011(7)
C49 0.0267(10) 0.0173(9) 0.0197(9) -0.0028(7) -0.0001(7) -0.0063(7)
C50 0.0176(9) 0.0186(9) 0.0173(8) -0.0013(7) 0.0004(7) -0.0049(7)
C51 0.0212(9) 0.0247(9) 0.0244(9) 0.0004(8) -0.0055(7) -0.0133(8)
C52 0.0249(9) 0.0176(9) 0.0200(9) 0.0017(7) -0.0023(7) -0.0098(7)
O1A 0.0216(7) 0.0249(7) 0.0339(8) -0.0033(6) -0.0074(6) -0.0044(6)
O2A 0.0327(8) 0.0267(8) 0.0377(9) 0.0034(7) -0.0107(7) -0.0077(6)
O3A 0.0293(8) 0.0338(8) 0.0430(9) -0.0125(7) -0.0015(7) -0.0131(7)
O4A 0.0288(8) 0.0293(8) 0.0466(9) -0.0116(7) -0.0073(7) -0.0118(6)
C1A 0.0269(10) 0.0144(9) 0.0316(11) -0.0057(8) -0.0119(8) -0.0017(7)
C2A 0.0239(10) 0.0175(9) 0.0347(11) -0.0006(8) -0.0137(8) -0.0031(8)
O1S 0.0279(7) 0.0317(8) 0.0260(7) 0.0011(6) -0.0069(6) -0.0113(6)
O2S 0.0259(7) 0.0356(8) 0.0213(7) -0.0039(6) -0.0057(5) -0.0085(6)
O3S 0.0565(10) 0.0315(8) 0.0183(7) 0.0021(6) -0.0088(6) -0.0242(7)
O4S 0.0350(8) 0.0314(8) 0.0307(8) -0.0091(6) -0.0143(6) 0.0014(7)
O5S 0.0285(7) 0.0224(7) 0.0250(7) -0.0031(6) -0.0039(6) -0.0077(6)
O6S 0.0348(10) 0.0748(14) 0.1047(18) -0.0666(14) 0.0183(10) -0.0196(10)
O7S 0.0310(8) 0.0265(7) 0.0277(7) -0.0038(6) -0.0047(6) -0.0134(6)
O8S 0.0377(8) 0.0257(7) 0.0340(8) -0.0073(6) -0.0060(6) -0.0088(6)
O9S 0.0519(10) 0.0240(8) 0.0367(9) -0.0065(7) -0.0201(7) -0.0044(7)
O10S 0.0278(8) 0.0386(9) 0.0629(12) -0.0170(8) 0.0108(8) -0.0133(7)
O11S 0.0469(10) 0.0362(9) 0.0643(12) -0.0284(9) -0.0150(9) -0.0016(8)
O12S 0.0901(19) 0.0696(16) 0.0916(19) -0.0018(14) -0.0170(15) -0.0398(15)

loop_
_geom_bond_atom_site_label_1
_geom_bond_atom_site_label_2
_geom_bond_distance
_geom_bond_site_symmetry_2
_geom_bond_publ_flag
O1 C6 1.230(3) . ?
O2 C13 1.243(2) . ?
O3 C23 1.229(2) . ?
O4 C30 1.236(2) . ?
O5 C39 1.231(2) . ?
O6 C46 1.235(2) . ?
N1 C51 1.504(2) . ?
N1 C34 1.515(2) . ?
N1 C35 1.518(2) . ?
N1 C2 1.522(2) . ?
C2 C3 1.520(3) . ?
C2 H2A 0.9900 . ?
C2 H2B 0.9900 . ?
C3 C4 1.529(3) . ?
C3 H3A 0.9900 . ?
C3 H3B 0.9900 . ?
C4 N5 1.454(2) . ?
C4 H4A 0.9900 . ?
C4 H4B 0.9900 . ?
N5 C6 1.332(3) . ?
N5 H5 0.8800 . ?
C6 C7 1.505(3) . ?
C7 N8 1.337(3) . ?
C7 C9 1.391(3) . ?
N8 C12 1.335(3) . ?
C9 C10 1.382(3) . ?
C9 H9 0.9500 . ?
C10 C11 1.379(3) . ?
C10 H10 0.9500 . ?
C11 C12 1.391(3) . ?
C11 H11 0.9500 . ?
C12 C13 1.505(3) . ?
C13 N14 1.324(3) . ?
N14 C15 1.462(3) . ?
N14 H14 0.8800 . ?
C15 C16 1.533(3) . ?
C15 H15A 0.9900 . ?
C15 H15B 0.9900 . ?
C16 C17 1.517(3) . ?
C16 H16A 0.9900 . ?
C16 H16B 0.9900 . ?
C17 N18 1.523(2) . ?
C17 H17A 0.9900 . ?
C17 H17B 0.9900 . ?
N18 C52 1.499(2) . ?
N18 C50 1.520(2) . ?
N18 C19 1.521(2) . ?
C19 C20 1.517(2) . ?
C19 H19A 0.9900 . ?
C19 H19B 0.9900 . ?
C20 C21 1.524(3) . ?
C20 H20A 0.9900 . ?
C20 H20B 0.9900 . ?
C21 N22 1.447(2) . ?
C21 H21A 0.9900 . ?
C21 H21B 0.9900 . ?
N22 C23 1.333(2) . ?
N22 H22 0.8800 . ?
C23 C24 1.506(3) . ?
C24 N25 1.334(2) . ?
C24 C26 1.391(3) . ?
N25 C29 1.333(2) . ?
C26 C27 1.383(3) . ?
C26 H26 0.9500 . ?
C27 C28 1.384(3) . ?
C27 H27 0.9500 . ?
C28 C29 1.391(3) . ?
C28 H28 0.9500 . ?
C29 C30 1.510(2) . ?
C30 N31 1.330(2) . ?
N31 C32 1.456(2) . ?
N31 H31 0.8800 . ?
C32 C33 1.513(2) . ?
C32 H32A 0.9900 . ?
C32 H32B 0.9900 . ?
C33 C34 1.524(2) . ?
C33 H33A 0.9900 . ?
C33 H33B 0.9900 . ?
C34 H34A 0.9900 . ?
C34 H34B 0.9900 . ?
C35 C36 1.526(3) . ?
C35 H35A 0.9900 . ?
C35 H35B 0.9900 . ?
C36 C37 1.524(3) . ?
C36 H36A 0.9900 . ?
C36 H36B 0.9900 . ?
C37 N38 1.460(2) . ?
C37 H37A 0.9900 . ?
C37 H37B 0.9900 . ?
N38 C39 1.339(3) . ?
N38 H38 0.8800 . ?
C39 C40 1.508(3) . ?
C40 N41 1.338(2) . ?
C40 C42 1.390(3) . ?
N41 C45 1.336(2) . ?
C42 C43 1.386(3) . ?
C42 H42 0.9500 . ?
C43 C44 1.387(3) . ?
C43 H43 0.9500 . ?
C44 C45 1.389(3) . ?
C44 H44 0.9500 . ?
C45 C46 1.501(3) . ?
C46 N47 1.343(2) . ?
N47 C48 1.456(2) . ?
N47 H47 0.8800 . ?
C48 C49 1.529(3) . ?
C48 H48A 0.9900 . ?
C48 H48B 0.9900 . ?
C49 C50 1.513(3) . ?
C49 H49A 0.9900 . ?
C49 H49B 0.9900 . ?
C50 H50A 0.9900 . ?
C50 H50B 0.9900 . ?
C51 H51A 0.9800 . ?
C51 H51B 0.9800 . ?
C51 H51C 0.9800 . ?
C52 H52A 0.9800 . ?
C52 H52B 0.9800 . ?
C52 H52C 0.9800 . ?
O1A C1A 1.259(2) . ?
O2A C1A 1.253(3) . ?
O3A C2A 1.250(3) . ?
O4A C2A 1.262(2) . ?
C1A C2A 1.515(3) . ?
O1S H1S1 0.9367 . ?
O1S H1S2 0.9086 . ?
O2S H2S1 0.8672 . ?
O2S H2S2 0.8501 . ?
O3S H3S1 0.8213 . ?
O3S H3S2 0.7988 . ?
O4S H4S1 0.8905 . ?
O4S H4S2 0.9207 . ?
O5S H5S1 0.9283 . ?
O5S H5S2 0.8395 . ?
O6S H6S1 0.7542 . ?
O6S H6S2 0.8501 . ?
O7S H7S1 0.8278 . ?
O7S H7S2 0.8632 . ?
O8S H8S1 0.8609 . ?
O8S H8S2 0.9169 . ?
O9S H9S1 0.8381 . ?
O9S H9S2 0.8329 . ?
O10S H10S 0.8810 . ?
O10S H10T 0.8546 . ?
O11S H11S 0.7976 . ?
O11S H11T 0.8597 . ?
O12S H12S 0.9677 . ?
O12S H12T 0.8500 . ?
